data_1515901
loop_
_publ_author_name
'Terada, Takuma'
'Kurahashi, Takuya'
'Matsubara, Seijiro'

_publ_section_title
;
 Diastereoselective Construction of Trans-Fused Octalone Framework via
 Ruthenium-Porphyrin-Catalyzed Cycloaddition.
;
_journal_issue 10
_journal_name_full 'Organic letters'
_journal_page_first 2594
_journal_page_last 2597
_journal_paper_doi 10.1021/ol500625r
_journal_volume 16
_journal_year 2014
_chemical_formula_moiety 'C14 H22 O'
_chemical_formula_sum 'C14 H22 O'
_chemical_formula_weight 206.33
_space_group_IT_number 19
_symmetry_cell_setting orthorhombic
_symmetry_Int_Tables_number 19
_symmetry_space_group_name_Hall 'P 2ac 2ab'
_symmetry_space_group_name_H-M 'P 21 21 21'
_atom_sites_solution_hydrogens geom
_atom_sites_solution_primary direct
_atom_sites_solution_secondary difmap
_cell_angle_alpha 90.0000
_cell_angle_beta 90.0000
_cell_angle_gamma 90.0000
_cell_formula_units_Z 4
_cell_length_a 5.8497(16)
_cell_length_b 8.507(3)
_cell_length_c 24.476(7)
_cell_measurement_reflns_used 6807
_cell_measurement_temperature 293
_cell_measurement_theta_max 27.77
_cell_measurement_theta_min 3.33
_cell_volume 1218.0(6)
_computing_cell_refinement 'CrystalClear-SM Auto 2.0 r4'
_computing_data_collection 'CrystalClear-SM Auto 2.0 r4 (Rigaku, 2009)'
_computing_data_reduction 'CrystalClear-SM Auto 2.0 r4'
_computing_molecular_graphics 'CrystalStructure 4.0'
_computing_publication_material 'CrystalStructure 4.0 (Rigaku, 2010)'
_computing_structure_refinement 'SHELXL97 (Sheldrick, 2008)'
_computing_structure_solution 'SHELXS97 (Sheldrick, 2008)'
_diffrn_ambient_temperature 293
_diffrn_detector_area_resol_mean 6.849
_diffrn_measured_fraction_theta_full 0.992
_diffrn_measured_fraction_theta_max 0.992
_diffrn_measurement_device_type 'Rigaku XtaLAB mini'
_diffrn_measurement_method \w
_diffrn_radiation_type 'Mo K\a'
_diffrn_radiation_wavelength 0.71075
_diffrn_reflns_av_R_equivalents 0.1266
_diffrn_reflns_limit_h_max 7
_diffrn_reflns_limit_h_min -7
_diffrn_reflns_limit_k_max 11
_diffrn_reflns_limit_k_min -11
_diffrn_reflns_limit_l_max 31
_diffrn_reflns_limit_l_min -31
_diffrn_reflns_number 9606
_diffrn_reflns_theta_full 27.48
_diffrn_reflns_theta_max 27.48
_diffrn_standards_number 0
_exptl_absorpt_coefficient_mu 0.068
_exptl_absorpt_correction_T_max 0.986
_exptl_absorpt_correction_T_min 0.692
_exptl_absorpt_correction_type multi-scan
_exptl_absorpt_process_details 'REQAB (Rigaku, 1998)'
_exptl_crystal_colour Colorless
_exptl_crystal_density_diffrn 1.125
_exptl_crystal_density_method 'not measured'
_exptl_crystal_description Prism
_exptl_crystal_F_000 456.00
_exptl_crystal_size_max 0.200
_exptl_crystal_size_mid 0.200
_exptl_crystal_size_min 0.200
_refine_diff_density_max 0.290
_refine_diff_density_min -0.290
_refine_ls_extinction_method none
_refine_ls_goodness_of_fit_ref 1.014
_refine_ls_hydrogen_treatment constr
_refine_ls_number_parameters 136
_refine_ls_number_reflns 2746
_refine_ls_number_restraints 0
_refine_ls_R_factor_gt 0.0856
_refine_ls_shift/su_max 0.000
_refine_ls_structure_factor_coef Fsqd
_refine_ls_weighting_details 'w = 1/[\s^2^(Fo^2^)+(0.1000P)^2^+0.0000P] where P=(Fo^2^+2Fc^2^)/3'
_refine_ls_weighting_scheme calc
_refine_ls_wR_factor_ref 0.2216
_reflns_number_gt 1501
_reflns_number_total 2746
_reflns_threshold_expression F^2^>2.0\s(F^2^)
_cod_data_source_file ol500625r_si_004.cif
_cod_data_source_block User-defined
_cod_depositor_comments 'Adding full bibliography for 1515901--1515903.cif.'
_cod_database_code 1515901

loop_
_symmetry_equiv_pos_site_id
_symmetry_equiv_pos_as_xyz
1 +X,+Y,+Z
2 1/2+X,1/2-Y,-Z
3 -X,1/2+Y,1/2-Z
4 1/2-X,-Y,1/2+Z

loop_
_atom_site_label
_atom_site_type_symbol
_atom_site_fract_x
_atom_site_fract_y
_atom_site_fract_z
_atom_site_U_iso_or_equiv
_atom_site_adp_type
_atom_site_occupancy
_atom_site_symmetry_multiplicity
_atom_site_calc_flag
_atom_site_refinement_flags
O1 O 0.5563(5) 0.1983(4) 0.60842(11) 0.0331(8) Uani 1.0 4 d .
C2 C 0.3667(7) 0.2421(5) 0.62087(15) 0.0238(9) Uani 1.0 4 d .
C3 C 0.2275(7) 0.3483(5) 0.58425(15) 0.0254(10) Uani 1.0 4 d .
C4 C 0.3565(8) 0.3985(5) 0.53339(14) 0.0297(10) Uani 1.0 4 d .
C5 C 0.5028(7) 0.6308(5) 0.58507(16) 0.0271(10) Uani 1.0 4 d .
C6 C 0.3367(8) 0.5994(5) 0.63048(16) 0.0342(11) Uani 1.0 4 d .
C7 C 0.0772(7) 0.0644(5) 0.66082(16) 0.0331(11) Uani 1.0 4 d .
C8 C 0.0021(7) 0.4382(5) 0.66544(16) 0.0337(11) Uani 1.0 4 d .
C9 C 0.1374(7) 0.4907(5) 0.61602(16) 0.0286(10) Uani 1.0 4 d .
C10 C 0.2553(7) 0.1898(5) 0.67472(15) 0.0277(10) Uani 1.0 4 d .
C11 C 0.5145(7) 0.5392(5) 0.54093(15) 0.0281(10) Uani 1.0 4 d .
C12 C 0.1397(8) 0.3304(5) 0.70359(15) 0.0297(10) Uani 1.0 4 d .
C13 C 0.6558(8) 0.7713(5) 0.59530(19) 0.0423(12) Uani 1.0 4 d .
C14 C 0.6783(9) 0.5622(6) 0.49378(16) 0.0420(13) Uani 1.0 4 d .
C15 C 0.4337(8) 0.1180(6) 0.71219(16) 0.0408(12) Uani 1.0 4 d .
H3 H 0.0942 0.2879 0.5721 0.0305 Uiso 1.0 4 calc R
H4A H 0.2464 0.4235 0.5051 0.0356 Uiso 1.0 4 calc R
H4B H 0.4468 0.3102 0.5206 0.0356 Uiso 1.0 4 calc R
H6A H 0.2749 0.6991 0.6428 0.0411 Uiso 1.0 4 calc R
H6B H 0.4197 0.5535 0.6609 0.0411 Uiso 1.0 4 calc R
H7A H 0.0046 0.0290 0.6938 0.0397 Uiso 1.0 4 calc R
H7B H 0.1508 -0.0227 0.6432 0.0397 Uiso 1.0 4 calc R
H7C H -0.0356 0.1084 0.6368 0.0397 Uiso 1.0 4 calc R
H8A H -0.1337 0.3829 0.6533 0.0405 Uiso 1.0 4 calc R
H8B H -0.0471 0.5302 0.6857 0.0405 Uiso 1.0 4 calc R
H9 H 0.0337 0.5489 0.5919 0.0343 Uiso 1.0 4 calc R
H12A H 0.0383 0.2903 0.7317 0.0356 Uiso 1.0 4 calc R
H12B H 0.2568 0.3925 0.7215 0.0356 Uiso 1.0 4 calc R
H13A H 0.6346 0.8471 0.5667 0.0508 Uiso 1.0 4 calc R
H13B H 0.8125 0.7379 0.5959 0.0508 Uiso 1.0 4 calc R
H13C H 0.6173 0.8179 0.6298 0.0508 Uiso 1.0 4 calc R
H14A H 0.6058 0.5304 0.4604 0.0504 Uiso 1.0 4 calc R
H14B H 0.8128 0.4997 0.4996 0.0504 Uiso 1.0 4 calc R
H14C H 0.7204 0.6711 0.4914 0.0504 Uiso 1.0 4 calc R
H15A H 0.3641 0.0905 0.7464 0.0490 Uiso 1.0 4 calc R
H15B H 0.5540 0.1926 0.7184 0.0490 Uiso 1.0 4 calc R
H15C H 0.4960 0.0253 0.6954 0.0490 Uiso 1.0 4 calc R

loop_
_atom_site_aniso_label
_atom_site_aniso_U_11
_atom_site_aniso_U_22
_atom_site_aniso_U_33
_atom_site_aniso_U_12
_atom_site_aniso_U_13
_atom_site_aniso_U_23
O1 0.0214(15) 0.0397(18) 0.0383(16) 0.0085(14) 0.0069(14) 0.0076(14)
C2 0.025(2) 0.024(3) 0.0224(19) -0.004(2) -0.0029(19) -0.0037(16)
C3 0.024(3) 0.026(3) 0.027(2) 0.0051(18) -0.0050(19) -0.0046(18)
C4 0.037(3) 0.029(3) 0.022(2) 0.000(3) -0.002(2) -0.0013(17)
C5 0.028(3) 0.022(3) 0.031(2) 0.0022(19) -0.001(2) -0.0017(18)
C6 0.040(3) 0.024(3) 0.039(3) 0.006(3) 0.000(3) -0.0089(19)
C7 0.028(3) 0.031(3) 0.040(3) 0.000(2) 0.004(2) 0.005(2)
C8 0.028(3) 0.030(3) 0.043(3) 0.008(3) 0.012(3) -0.009(2)
C9 0.022(2) 0.029(3) 0.034(3) 0.008(2) -0.003(2) -0.0034(18)
C10 0.024(2) 0.034(3) 0.026(2) 0.001(2) -0.0002(19) 0.0036(18)
C11 0.028(3) 0.024(3) 0.032(3) 0.003(2) -0.005(2) 0.0069(19)
C12 0.028(3) 0.036(3) 0.025(2) -0.001(3) 0.006(2) -0.0019(18)
C13 0.041(3) 0.028(3) 0.058(3) -0.000(3) 0.004(3) -0.006(3)
C14 0.049(3) 0.036(3) 0.040(3) 0.006(3) 0.007(3) 0.001(2)
C15 0.036(3) 0.057(3) 0.029(3) -0.001(3) -0.002(3) 0.008(3)

loop_
_atom_type_symbol
_atom_type_description
_atom_type_scat_dispersion_real
_atom_type_scat_dispersion_imag
_atom_type_scat_source
O O 0.0106 0.0060
;
International Tables for Crystallography
(1992, Vol. C, Tables 4.2.6.8 and 6.1.1.4)
;
C C 0.0033 0.0016
;
International Tables for Crystallography
(1992, Vol. C, Tables 4.2.6.8 and 6.1.1.4)
;
H H 0.0000 0.0000
;
International Tables for Crystallography
(1992, Vol. C, Table 6.1.1.4)
;

loop_
_geom_angle_atom_site_label_1
_geom_angle_atom_site_label_2
_geom_angle_atom_site_label_3
_geom_angle
_geom_angle_publ_flag
O1 C2 C3 122.0(4) yes
O1 C2 C10 121.0(4) yes
C3 C2 C10 117.0(4) yes
C2 C3 C4 112.7(4) yes
C2 C3 C9 110.9(3) yes
C4 C3 C9 111.4(4) yes
C3 C4 C11 115.1(3) yes
C6 C5 C11 122.0(4) yes
C6 C5 C13 113.6(4) yes
C11 C5 C13 124.4(4) yes
C5 C6 C9 115.5(4) yes
C9 C8 C12 112.8(4) yes
C3 C9 C6 109.4(4) yes
C3 C9 C8 110.6(4) yes
C6 C9 C8 113.1(4) yes
C2 C10 C7 107.5(3) yes
C2 C10 C12 110.7(4) yes
C2 C10 C15 110.1(4) yes
C7 C10 C12 110.1(4) yes
C7 C10 C15 108.8(4) yes
C12 C10 C15 109.6(4) yes
C4 C11 C5 121.7(4) yes
C4 C11 C14 113.2(4) yes
C5 C11 C14 125.1(4) yes
C8 C12 C10 114.4(3) yes
C2 C3 H3 107.156 no
C4 C3 H3 107.140 no
C9 C3 H3 107.157 no
C3 C4 H4A 108.506 no
C3 C4 H4B 108.517 no
C11 C4 H4A 108.505 no
C11 C4 H4B 108.505 no
H4A C4 H4B 107.507 no
C5 C6 H6A 108.408 no
C5 C6 H6B 108.415 no
C9 C6 H6A 108.411 no
C9 C6 H6B 108.412 no
H6A C6 H6B 107.460 no
C10 C7 H7A 109.478 no
C10 C7 H7B 109.470 no
C10 C7 H7C 109.472 no
H7A C7 H7B 109.470 no
H7A C7 H7C 109.466 no
H7B C7 H7C 109.472 no
C9 C8 H8A 109.026 no
C9 C8 H8B 109.018 no
C12 C8 H8A 109.025 no
C12 C8 H8B 109.026 no
H8A C8 H8B 107.799 no
C3 C9 H9 107.835 no
C6 C9 H9 107.837 no
C8 C9 H9 107.843 no
C8 C12 H12A 108.654 no
C8 C12 H12B 108.658 no
C10 C12 H12A 108.650 no
C10 C12 H12B 108.657 no
H12A C12 H12B 107.587 no
C5 C13 H13A 109.473 no
C5 C13 H13B 109.476 no
C5 C13 H13C 109.469 no
H13A C13 H13B 109.468 no
H13A C13 H13C 109.471 no
H13B C13 H13C 109.470 no
C11 C14 H14A 109.476 no
C11 C14 H14B 109.464 no
C11 C14 H14C 109.466 no
H14A C14 H14B 109.476 no
H14A C14 H14C 109.473 no
H14B C14 H14C 109.473 no
C10 C15 H15A 109.476 no
C10 C15 H15B 109.466 no
C10 C15 H15C 109.461 no
H15A C15 H15B 109.484 no
H15A C15 H15C 109.476 no
H15B C15 H15C 109.464 no

loop_
_geom_bond_atom_site_label_1
_geom_bond_atom_site_label_2
_geom_bond_distance
_geom_bond_publ_flag
O1 C2 1.209(5) yes
C2 C3 1.511(6) yes
C2 C10 1.536(6) yes
C3 C4 1.517(6) yes
C3 C9 1.533(6) yes
C4 C11 1.524(6) yes
C5 C6 1.500(6) yes
C5 C11 1.334(6) yes
C5 C13 1.514(6) yes
C6 C9 1.530(6) yes
C7 C10 1.529(6) yes
C8 C9 1.513(6) yes
C8 C12 1.537(6) yes
C10 C12 1.545(6) yes
C10 C15 1.518(6) yes
C11 C14 1.513(6) yes
C3 H3 0.980 no
C4 H4A 0.970 no
C4 H4B 0.970 no
C6 H6A 0.970 no
C6 H6B 0.970 no
C7 H7A 0.960 no
C7 H7B 0.960 no
C7 H7C 0.960 no
C8 H8A 0.970 no
C8 H8B 0.970 no
C9 H9 0.980 no
C12 H12A 0.970 no
C12 H12B 0.970 no
C13 H13A 0.960 no
C13 H13B 0.960 no
C13 H13C 0.960 no
C14 H14A 0.960 no
C14 H14B 0.960 no
C14 H14C 0.960 no
C15 H15A 0.960 no
C15 H15B 0.960 no
C15 H15C 0.960 no

loop_
_geom_contact_atom_site_label_1
_geom_contact_atom_site_label_2
_geom_contact_distance
_geom_contact_publ_flag
_geom_contact_site_symmetry_2
O1 C4 2.763(5) no .
O1 C7 3.286(5) no .
O1 C9 3.497(5) no .
O1 C11 3.346(5) no .
O1 C12 3.553(5) no .
O1 C15 2.726(5) no .
C2 C5 3.512(6) no .
C2 C6 3.053(6) no .
C2 C8 2.919(6) no .
C2 C11 3.311(6) no .
C3 C5 2.893(6) no .
C3 C7 3.181(6) no .
C3 C12 2.970(6) no .
C4 C6 2.929(6) no .
C6 C12 3.125(6) no .
C7 C8 3.212(6) no .
C9 C10 3.016(6) no .
C9 C11 2.901(6) no .
C13 C14 3.059(7) no .
O1 C7 3.497(5) no 1_655
O1 C8 3.594(5) no 1_655
C7 O1 3.497(5) no 1_455
C8 O1 3.594(5) no 1_455
O1 H3 2.9456 no .
O1 H4B 2.4361 no .
O1 H6B 3.3789 no .
O1 H7B 3.1442 no .
O1 H15B 2.6925 no .
O1 H15C 2.6127 no .
C2 H4A 3.3027 no .
C2 H4B 2.5644 no .
C2 H6B 2.8410 no .
C2 H7A 3.3100 no .
C2 H7B 2.6402 no .
C2 H7C 2.6428 no .
C2 H8A 3.2602 no .
C2 H9 3.3324 no .
C2 H12A 3.3486 no .
C2 H12B 2.8496 no .
C2 H15A 3.3323 no .
C2 H15B 2.6603 no .
C2 H15C 2.7029 no .
C3 H6A 3.3216 no .
C3 H6B 2.7980 no .
C3 H7B 3.4993 no .
C3 H7C 2.8613 no .
C3 H8A 2.7208 no .
C3 H8B 3.3376 no .
C3 H12B 3.3856 no .
C4 H6B 3.4076 no .
C4 H9 2.6937 no .
C4 H14A 2.5652 no .
C4 H14B 2.9235 no .
C4 H14C 3.3111 no .
C5 H4A 3.0323 no .
C5 H4B 3.1681 no .
C5 H9 2.8362 no .
C5 H14A 3.2261 no .
C5 H14B 2.9840 no .
C5 H14C 2.6444 no .
C6 H3 3.3282 no .
C6 H4A 3.4555 no .
C6 H8A 3.3577 no .
C6 H8B 2.6860 no .
C6 H12B 2.8780 no .
C6 H13A 3.1488 no .
C6 H13B 3.1389 no .
C6 H13C 2.4804 no .
C7 H3 2.8873 no .
C7 H8A 2.9825 no .
C7 H12A 2.5984 no .
C7 H12B 3.3318 no .
C7 H15A 2.6933 no .
C7 H15B 3.3098 no .
C7 H15C 2.6134 no .
C8 H3 2.6729 no .
C8 H6A 2.7889 no .
C8 H6B 2.6348 no .
C8 H7A 3.5497 no .
C8 H7C 2.9006 no .
C9 H4A 2.8475 no .
C9 H4B 3.3300 no .
C9 H7C 3.4441 no .
C9 H12A 3.3550 no .
C9 H12B 2.8030 no .
C10 H3 2.8093 no .
C10 H6B 3.2578 no .
C10 H8A 2.8553 no .
C10 H8B 3.4040 no .
C11 H3 3.3467 no .
C11 H6A 3.1671 no .
C11 H6B 2.9901 no .
C11 H9 3.0785 no .
C11 H13A 2.7845 no .
C11 H13B 2.7757 no .
C11 H13C 3.2738 no .
C12 H3 3.2493 no .
C12 H6A 3.5603 no .
C12 H6B 2.7162 no .
C12 H7A 2.6937 no .
C12 H7B 3.3488 no .
C12 H7C 2.7006 no .
C12 H9 3.3630 no .
C12 H15A 2.6431 no .
C12 H15B 2.7160 no .
C12 H15C 3.3343 no .
C13 H6A 2.5873 no .
C13 H6B 2.8135 no .
C13 H14B 3.4150 no .
C13 H14C 2.7084 no .
C14 H4A 2.8025 no .
C14 H4B 2.6198 no .
C14 H13A 3.0209 no .
C14 H13B 3.0157 no .
C15 H7A 2.6602 no .
C15 H7B 2.6506 no .
C15 H7C 3.3094 no .
C15 H12A 2.7799 no .
C15 H12B 2.5648 no .
H3 H4A 2.1945 no .
H3 H4B 2.4247 no .
H3 H7B 3.1807 no .
H3 H7C 2.3266 no .
H3 H8A 2.5251 no .
H3 H8B 3.5585 no .
H3 H9 2.3001 no .
H4A H9 2.6842 no .
H4A H14A 2.5388 no .
H4A H14B 3.3787 no .
H4A H14C 3.4981 no .
H4B H14A 2.5594 no .
H4B H14B 2.7290 no .
H4B H14C 3.5353 no .
H6A H8B 2.5913 no .
H6A H9 2.2746 no .
H6A H12B 3.2446 no .
H6A H13A 3.0793 no .
H6A H13B 3.3644 no .
H6A H13C 2.2665 no .
H6B H8A 3.5524 no .
H6B H8B 2.8044 no .
H6B H9 2.8193 no .
H6B H12B 2.2336 no .
H6B H13B 3.2049 no .
H6B H13C 2.6411 no .
H6B H15B 3.4677 no .
H7A H8A 3.2713 no .
H7A H12A 2.4170 no .
H7A H12B 3.4929 no .
H7A H15A 2.5210 no .
H7A H15B 3.5536 no .
H7A H15C 2.8746 no .
H7B H12A 3.4953 no .
H7B H15A 2.9780 no .
H7B H15B 3.5087 no .
H7B H15C 2.4251 no .
H7C H8A 2.4383 no .
H7C H12A 2.8245 no .
H7C H15A 3.5624 no .
H7C H15C 3.4973 no .
H8A H9 2.2817 no .
H8A H12A 2.3056 no .
H8A H12B 2.8313 no .
H8B H9 2.3490 no .
H8B H12A 2.3831 no .
H8B H12B 2.3023 no .
H12A H15A 2.5792 no .
H12A H15B 3.1457 no .
H12B H15A 2.7139 no .
H12B H15B 2.4328 no .
H12B H15C 3.4818 no .
H13A H14B 3.5376 no .
H13A H14C 2.4271 no .
H13B H14B 3.1070 no .
H13B H14C 2.6743 no .
O1 H3 3.3573 no 1_655
O1 H4A 3.1664 no 2_556
O1 H7C 2.6013 no 1_655
O1 H8A 2.6383 no 1_655
O1 H13A 3.1905 no 1_545
O1 H13C 3.2973 no 1_545
O1 H14B 3.4440 no 2_456
C2 H8A 3.2567 no 1_655
C2 H14A 3.4145 no 2_456
C3 H4B 3.3317 no 2_456
C3 H14A 3.4756 no 2_456
C3 H14B 3.4397 no 1_455
C4 H3 3.3336 no 2_556
C4 H4B 3.2623 no 2_456
C4 H13A 3.5173 no 2_466
C4 H14B 3.3973 no 1_455
C4 H14B 3.4918 no 2_456
C5 H8A 3.4288 no 1_655
C5 H9 3.1873 no 1_655
C5 H14C 3.0123 no 2_466
C6 H7B 3.4081 no 1_565
C6 H13B 3.3923 no 1_455
C6 H15A 3.4855 no 3_656
C7 H6A 3.3458 no 1_545
C7 H12A 3.5802 no 3_546
C7 H13B 3.5556 no 1_445
C7 H13C 3.4943 no 1_445
C7 H14A 3.0786 no 2_456
C7 H15B 3.5418 no 1_455
C7 H15C 3.5198 no 1_455
C8 H6B 3.5469 no 1_455
C8 H7A 3.5316 no 3_556
C8 H13B 3.2597 no 1_455
C8 H15A 3.3050 no 3_556
C8 H15B 3.5939 no 1_455
C9 H13B 2.8763 no 1_455
C9 H14B 3.4242 no 1_455
C11 H9 3.2842 no 1_655
C11 H13A 3.5798 no 2_466
C11 H14C 3.1087 no 2_466
C12 H7A 3.1431 no 3_556
C13 H7B 3.5815 no 1_665
C13 H7C 3.5374 no 1_665
C13 H8B 3.4819 no 1_655
C13 H9 2.9108 no 1_655
C13 H14A 3.4104 no 2_566
C13 H14C 3.3515 no 2_466
C13 H15C 3.3988 no 1_565
C14 H3 3.4221 no 2_556
C14 H4A 3.5370 no 1_655
C14 H4B 3.5530 no 2_556
C14 H7B 3.3728 no 2_556
C14 H9 3.1785 no 1_655
C14 H13A 3.5922 no 2_466
C14 H13A 3.1480 no 2_566
C14 H13B 3.5054 no 2_466
C14 H14C 3.5295 no 2_466
C15 H6B 3.2694 no 3_646
C15 H7A 3.4538 no 1_655
C15 H8B 3.4523 no 3_546
C15 H12B 3.0963 no 3_646
C15 H13C 3.4254 no 1_545
H3 O1 3.3573 no 1_455
H3 C4 3.3336 no 2_456
H3 C14 3.4221 no 2_456
H3 H4A 3.3075 no 2_456
H3 H4B 2.5669 no 2_456
H3 H14A 2.8227 no 2_456
H3 H14B 3.0172 no 1_455
H3 H14B 3.2716 no 2_456
H4A O1 3.1664 no 2_456
H4A C14 3.5370 no 1_455
H4A H3 3.3075 no 2_556
H4A H4B 2.7233 no 2_456
H4A H13A 2.7061 no 2_466
H4A H14B 2.6215 no 1_455
H4A H14C 3.4540 no 2_466
H4B C3 3.3317 no 2_556
H4B C4 3.2623 no 2_556
H4B C14 3.5530 no 2_456
H4B H3 2.5669 no 2_556
H4B H4A 2.7233 no 2_556
H4B H4B 3.2589 no 2_456
H4B H4B 3.2589 no 2_556
H4B H14A 3.5482 no 2_456
H4B H14B 2.7944 no 2_456
H6A C7 3.3458 no 1_565
H6A H7A 3.4546 no 1_565
H6A H7B 2.4756 no 1_565
H6A H13B 2.9567 no 1_455
H6A H14A 3.5566 no 2_466
H6A H14C 3.4801 no 2_466
H6A H15A 3.5592 no 3_656
H6A H15B 3.5421 no 3_656
H6A H15C 3.3222 no 1_565
H6B C8 3.5469 no 1_655
H6B C15 3.2694 no 3_656
H6B H8A 2.9946 no 1_655
H6B H8B 3.1841 no 1_655
H6B H15A 2.6171 no 3_656
H6B H15B 3.1867 no 3_656
H6B H15C 3.5594 no 3_656
H7A C8 3.5316 no 3_546
H7A C12 3.1431 no 3_546
H7A C15 3.4538 no 1_455
H7A H6A 3.4546 no 1_545
H7A H8B 2.9602 no 3_546
H7A H12A 2.7414 no 3_546
H7A H12B 2.8256 no 3_546
H7A H13C 3.2874 no 1_445
H7A H15B 3.0416 no 1_455
H7A H15C 2.9760 no 1_455
H7B C6 3.4081 no 1_545
H7B C13 3.5815 no 1_445
H7B C14 3.3728 no 2_456
H7B H6A 2.4756 no 1_545
H7B H13A 3.5694 no 1_545
H7B H13B 3.0664 no 1_445
H7B H13C 3.4177 no 1_445
H7B H13C 3.0649 no 1_545
H7B H14A 2.5489 no 2_456
H7B H14C 3.5510 no 2_456
H7C O1 2.6013 no 1_455
H7C C13 3.5374 no 1_445
H7C H13A 3.4065 no 1_445
H7C H13B 3.4245 no 1_445
H7C H13C 3.2023 no 1_445
H7C H14A 2.7808 no 2_456
H7C H15B 3.2045 no 1_455
H7C H15C 3.1731 no 1_455
H8A O1 2.6383 no 1_455
H8A C2 3.2567 no 1_455
H8A C5 3.4288 no 1_455
H8A H6B 2.9946 no 1_455
H8A H13B 3.3452 no 1_455
H8A H15A 3.3116 no 3_556
H8A H15B 2.9154 no 1_455
H8B C13 3.4819 no 1_455
H8B C15 3.4523 no 3_556
H8B H6B 3.1841 no 1_455
H8B H7A 2.9602 no 3_556
H8B H12A 2.9981 no 3_556
H8B H13B 2.9376 no 1_455
H8B H13C 3.4232 no 1_455
H8B H15A 2.5425 no 3_556
H9 C5 3.1873 no 1_455
H9 C11 3.2842 no 1_455
H9 C13 2.9108 no 1_455
H9 C14 3.1785 no 1_455
H9 H13A 3.5026 no 1_455
H9 H13B 2.0658 no 1_455
H9 H13C 3.4686 no 1_455
H9 H14B 2.6355 no 1_455
H9 H14C 3.2389 no 1_455
H9 H14C 3.3212 no 2_466
H12A C7 3.5802 no 3_556
H12A H7A 2.7414 no 3_556
H12A H8B 2.9981 no 3_546
H12A H15A 3.5144 no 3_556
H12A H15B 2.9703 no 1_455
H12B C15 3.0963 no 3_656
H12B H7A 2.8256 no 3_556
H12B H15A 2.8931 no 3_656
H12B H15B 3.1473 no 3_656
H12B H15C 2.7381 no 3_656
H13A O1 3.1905 no 1_565
H13A C4 3.5173 no 2_566
H13A C11 3.5798 no 2_566
H13A C14 3.1480 no 2_466
H13A C14 3.5922 no 2_566
H13A H4A 2.7061 no 2_566
H13A H7B 3.5694 no 1_565
H13A H7C 3.4065 no 1_665
H13A H9 3.5026 no 1_655
H13A H14A 3.3306 no 2_466
H13A H14A 3.0203 no 2_566
H13A H14B 2.8070 no 2_466
H13A H14C 2.8138 no 2_466
H13A H15C 3.5895 no 1_565
H13B C6 3.3923 no 1_655
H13B C7 3.5556 no 1_665
H13B C8 3.2597 no 1_655
H13B C9 2.8763 no 1_655
H13B C14 3.5054 no 2_566
H13B H6A 2.9567 no 1_655
H13B H7B 3.0664 no 1_665
H13B H7C 3.4245 no 1_665
H13B H8A 3.3452 no 1_655
H13B H8B 2.9376 no 1_655
H13B H9 2.0658 no 1_655
H13B H14A 2.9536 no 2_566
H13B H14C 3.2950 no 2_566
H13C O1 3.2973 no 1_565
H13C C7 3.4943 no 1_665
H13C C15 3.4254 no 1_565
H13C H7A 3.2874 no 1_665
H13C H7B 3.0649 no 1_565
H13C H7B 3.4177 no 1_665
H13C H7C 3.2023 no 1_665
H13C H8B 3.4232 no 1_655
H13C H9 3.4686 no 1_655
H13C H15A 3.5966 no 3_656
H13C H15C 2.4893 no 1_565
H14A C2 3.4145 no 2_556
H14A C3 3.4756 no 2_556
H14A C7 3.0786 no 2_556
H14A C13 3.4104 no 2_466
H14A H3 2.8227 no 2_556
H14A H4B 3.5482 no 2_556
H14A H6A 3.5566 no 2_566
H14A H7B 2.5489 no 2_556
H14A H7C 2.7808 no 2_556
H14A H13A 3.0203 no 2_466
H14A H13A 3.3306 no 2_566
H14A H13B 2.9536 no 2_466
H14A H14C 3.5952 no 2_466
H14B O1 3.4440 no 2_556
H14B C3 3.4397 no 1_655
H14B C4 3.3973 no 1_655
H14B C4 3.4918 no 2_556
H14B C9 3.4242 no 1_655
H14B H3 3.0172 no 1_655
H14B H3 3.2716 no 2_556
H14B H4A 2.6215 no 1_655
H14B H4B 2.7944 no 2_556
H14B H9 2.6355 no 1_655
H14B H13A 2.8070 no 2_566
H14C C5 3.0123 no 2_566
H14C C11 3.1087 no 2_566
H14C C13 3.3515 no 2_566
H14C C14 3.5295 no 2_566
H14C H4A 3.4540 no 2_566
H14C H6A 3.4801 no 2_566
H14C H7B 3.5510 no 2_556
H14C H9 3.2389 no 1_655
H14C H9 3.3212 no 2_566
H14C H13A 2.8138 no 2_566
H14C H13B 3.2950 no 2_466
H14C H14A 3.5952 no 2_566
H14C H14C 3.2459 no 2_466
H14C H14C 3.2459 no 2_566
H15A C6 3.4855 no 3_646
H15A C8 3.3050 no 3_546
H15A H6A 3.5592 no 3_646
H15A H6B 2.6171 no 3_646
H15A H8A 3.3116 no 3_546
H15A H8B 2.5425 no 3_546
H15A H12A 3.5144 no 3_546
H15A H12B 2.8931 no 3_646
H15A H13C 3.5966 no 3_646
H15A H15B 3.5251 no 3_646
H15B C7 3.5418 no 1_655
H15B C8 3.5939 no 1_655
H15B H6A 3.5421 no 3_646
H15B H6B 3.1867 no 3_646
H15B H7A 3.0416 no 1_655
H15B H7C 3.2045 no 1_655
H15B H8A 2.9154 no 1_655
H15B H12A 2.9703 no 1_655
H15B H12B 3.1473 no 3_646
H15B H15A 3.5251 no 3_656
H15B H15C 3.5413 no 3_656
H15C C7 3.5198 no 1_655
H15C C13 3.3988 no 1_545
H15C H6A 3.3222 no 1_545
H15C H6B 3.5594 no 3_646
H15C H7A 2.9760 no 1_655
H15C H7C 3.1731 no 1_655
H15C H12B 2.7381 no 3_646
H15C H13A 3.5895 no 1_545
H15C H13C 2.4893 no 1_545
H15C H15B 3.5413 no 3_646

loop_
_geom_torsion_atom_site_label_1
_geom_torsion_atom_site_label_2
_geom_torsion_atom_site_label_3
_geom_torsion_atom_site_label_4
_geom_torsion
_geom_torsion_publ_flag
O1 C2 C3 C4 -3.2(6) no
O1 C2 C3 C9 -128.9(4) no
O1 C2 C10 C7 -104.1(4) no
O1 C2 C10 C12 135.7(4) no
O1 C2 C10 C15 14.3(5) no
C3 C2 C10 C7 75.1(4) no
C3 C2 C10 C12 -45.2(5) no
C3 C2 C10 C15 -166.6(3) no
C10 C2 C3 C4 177.6(3) no
C10 C2 C3 C9 51.9(5) no
C2 C3 C4 C11 -83.6(4) no
C2 C3 C9 C6 69.7(4) no
C2 C3 C9 C8 -55.6(4) no
C4 C3 C9 C6 -56.8(4) no
C4 C3 C9 C8 178.0(3) no
C9 C3 C4 C11 41.8(5) no
C3 C4 C11 C5 -13.7(5) no
C3 C4 C11 C14 166.8(3) no
C6 C5 C11 C4 1.2(6) no
C6 C5 C11 C14 -179.4(4) no
C11 C5 C6 C9 -18.0(6) no
C13 C5 C6 C9 163.7(3) no
C13 C5 C11 C4 179.4(4) no
C13 C5 C11 C14 -1.2(7) no
C5 C6 C9 C3 45.1(5) no
C5 C6 C9 C8 168.9(3) no
C9 C8 C12 C10 -51.2(5) no
C12 C8 C9 C3 56.2(4) no
C12 C8 C9 C6 -67.0(4) no
C2 C10 C12 C8 43.4(5) no
C7 C10 C12 C8 -75.2(4) no
C15 C10 C12 C8 165.1(3) no
